data_7108616
loop_
_publ_author_name
'Kostiantyn V. Turcheniuk'
'Kateryna O. Poliashko'
'Valery P. Kukhar'
'Alexander B. Rozhenko'
'Vadim A. Soloshonok'
'Alexander E. Sorochinsky'

_publ_section_title
;
 Efficient asymmetric synthesis of trifluoromethylated
 beta-aminophosphonates and their incorporation into dipeptides
;
_journal_name_full Chem.Commun.
_journal_page_first 11519
_journal_paper_doi 10.1039/c2cc36702e
_journal_volume 48
_journal_year 2012
_chemical_formula_sum 'C11 H23 F3 N O4 P S'
_chemical_formula_weight 353.33
_chemical_melting_point 396
_chemical_name_common
;
Diethyl ((2R)-2-((S)-(tert-butylsulfinyl)amino)-3,3,3-
trifluoropropyl)phosphonate
;
_chemical_name_systematic
;
Diethyl {(2R)-2-[(S)-(tert-butylsulfinyl)amino]-
3,3,3-trifluoropropyl}phosphonate
;
_space_group_IT_number 19
_symmetry_space_group_name_Hall 'P 2ac 2ab'
_symmetry_space_group_name_H-M 'P 21 21 21'
_atom_sites_solution_hydrogens geom
_atom_sites_solution_primary direct
_atom_sites_solution_secondary difmap
_audit_creation_method SHELXL-97
_cell_angle_alpha 90.00
_cell_angle_beta 90.00
_cell_angle_gamma 90.00
_cell_formula_units_Z 4
_cell_length_a 10.3044(5)
_cell_length_b 10.6650(5)
_cell_length_c 16.0642(7)
_cell_measurement_temperature 296(2)
_cell_volume 1765.40(14)
_computing_structure_refinement 'SHELXL-97 (Sheldrick, 1997)'
_computing_structure_solution 'SHELXS-97 (Sheldrick, 1990)'
_diffrn_ambient_temperature 296(2)
_diffrn_measured_fraction_theta_full 0.991
_diffrn_measured_fraction_theta_max 0.991
_diffrn_radiation_monochromator graphite
_diffrn_radiation_source 'fine-focus sealed tube'
_diffrn_radiation_type MoK\a
_diffrn_radiation_wavelength 0.71073
_diffrn_reflns_av_R_equivalents 0.0557
_diffrn_reflns_av_sigmaI/netI 0.0529
_diffrn_reflns_limit_h_max 12
_diffrn_reflns_limit_h_min -12
_diffrn_reflns_limit_k_max 13
_diffrn_reflns_limit_k_min -13
_diffrn_reflns_limit_l_max 19
_diffrn_reflns_limit_l_min -20
_diffrn_reflns_number 17420
_diffrn_reflns_theta_full 26.34
_diffrn_reflns_theta_max 26.34
_diffrn_reflns_theta_min 2.29
_exptl_absorpt_coefficient_mu 0.314
_exptl_absorpt_correction_T_max 0.9573
_exptl_absorpt_correction_T_min 0.8587
_exptl_crystal_colour colourless
_exptl_crystal_density_diffrn 1.329
_exptl_crystal_density_method 'not measured'
_exptl_crystal_description orthorombic
_exptl_crystal_F_000 744
_exptl_crystal_size_max 0.50
_exptl_crystal_size_mid 0.16
_exptl_crystal_size_min 0.14
_refine_diff_density_max 0.548
_refine_diff_density_min -0.273
_refine_diff_density_rms 0.049
_refine_ls_abs_structure_details 'Flack H D (1983), Acta Cryst. A39, 876-881'
_refine_ls_abs_structure_Flack -0.02(13)
_refine_ls_extinction_method none
_refine_ls_goodness_of_fit_ref 1.017
_refine_ls_hydrogen_treatment mixed
_refine_ls_matrix_type full
_refine_ls_number_parameters 194
_refine_ls_number_reflns 3566
_refine_ls_number_restraints 0
_refine_ls_restrained_S_all 1.017
_refine_ls_R_factor_all 0.0882
_refine_ls_R_factor_gt 0.0496
_refine_ls_shift/su_max 0.008
_refine_ls_shift/su_mean 0.000
_refine_ls_structure_factor_coef Fsqd
_refine_ls_weighting_details 'calc w=1/[\s^2^(Fo^2^)+(0.0576P)^2^+0.5057P] where P=(Fo^2^+2Fc^2^)/3'
_refine_ls_weighting_scheme calc
_refine_ls_wR_factor_gt 0.1084
_refine_ls_wR_factor_ref 0.1275
_reflns_number_gt 2405
_reflns_number_total 3566
_reflns_threshold_expression >2sigma(I)
_cod_data_source_file c2cc36702e.txt
_cod_data_source_block 1
_cod_original_sg_symbol_H-M P212121
_cod_database_code 7108616

loop_
_symmetry_equiv_pos_as_xyz
'x, y, z'
'-x+1/2, -y, z+1/2'
'x+1/2, -y+1/2, -z'
'-x, y+1/2, -z+1/2'

loop_
_atom_site_label
_atom_site_type_symbol
_atom_site_fract_x
_atom_site_fract_y
_atom_site_fract_z
_atom_site_U_iso_or_equiv
_atom_site_adp_type
_atom_site_occupancy
_atom_site_symmetry_multiplicity
_atom_site_calc_flag
_atom_site_refinement_flags
C1 C 0.6905(4) 0.8610(4) 1.0588(2) 0.0499(9) Uani 1 1 d .
H1A H 0.6894 0.9179 1.1059 0.060 Uiso 1 1 calc R
H1B H 0.7778 0.8277 1.0540 0.060 Uiso 1 1 calc R
C2 C 0.6595(3) 0.9355(3) 0.9799(2) 0.0437(8) Uani 1 1 d .
H2 H 0.5662 0.9537 0.9798 0.052 Uiso 1 1 calc R
C3 C 0.7316(4) 1.0590(4) 0.9833(3) 0.0619(11) Uani 1 1 d .
C4 C 0.7294(8) 0.5456(7) 1.0384(5) 0.132(3) Uani 1 1 d .
H4A H 0.8048 0.5909 1.0184 0.158 Uiso 1 1 calc R
H4B H 0.7399 0.5338 1.0979 0.158 Uiso 1 1 calc R
C5 C 0.7273(11) 0.4318(7) 1.0017(6) 0.191(4) Uani 1 1 d .
H5A H 0.8058 0.3875 1.0149 0.287 Uiso 1 1 calc R
H5B H 0.7208 0.4420 0.9424 0.287 Uiso 1 1 calc R
H5C H 0.6540 0.3851 1.0216 0.287 Uiso 1 1 calc R
C6 C 0.5748(7) 0.7520(11) 1.2429(4) 0.153(3) Uani 1 1 d .
H6A H 0.4902 0.7884 1.2322 0.184 Uiso 1 1 calc R
H6B H 0.6335 0.8194 1.2577 0.184 Uiso 1 1 calc R
C7 C 0.5649(8) 0.6655(10) 1.3121(4) 0.173(4) Uani 1 1 d .
H7A H 0.5328 0.7091 1.3601 0.260 Uiso 1 1 calc R
H7B H 0.6490 0.6313 1.3241 0.260 Uiso 1 1 calc R
H7C H 0.5064 0.5988 1.2978 0.260 Uiso 1 1 calc R
C8 C 0.5860(4) 0.7554(4) 0.7705(2) 0.0533(10) Uani 1 1 d .
C9 C 0.5327(5) 0.7873(6) 0.6845(3) 0.0928(18) Uani 1 1 d .
H9A H 0.4591 0.8418 0.6902 0.139 Uiso 1 1 calc R
H9B H 0.5068 0.7116 0.6567 0.139 Uiso 1 1 calc R
H9C H 0.5987 0.8285 0.6524 0.139 Uiso 1 1 calc R
C10 C 0.7009(5) 0.6698(5) 0.7654(3) 0.0922(17) Uani 1 1 d .
H10A H 0.7660 0.7070 0.7305 0.138 Uiso 1 1 calc R
H10B H 0.6746 0.5908 0.7422 0.138 Uiso 1 1 calc R
H10C H 0.7356 0.6568 0.8201 0.138 Uiso 1 1 calc R
C11 C 0.4778(4) 0.7035(5) 0.8246(3) 0.0781(15) Uani 1 1 d .
H11A H 0.4072 0.7623 0.8262 0.117 Uiso 1 1 calc R
H11B H 0.5098 0.6899 0.8800 0.117 Uiso 1 1 calc R
H11C H 0.4479 0.6255 0.8018 0.117 Uiso 1 1 calc R
F1 F 0.8585(3) 1.0450(2) 0.9877(2) 0.0923(9) Uani 1 1 d .
F2 F 0.7088(3) 1.1288(2) 0.91567(18) 0.0874(8) Uani 1 1 d .
F3 F 0.6966(3) 1.1268(3) 1.04863(18) 0.0970(9) Uani 1 1 d .
N1 N 0.6885(3) 0.8609(3) 0.90670(19) 0.0432(7) Uani 1 1 d .
H1N H 0.762(4) 0.827(4) 0.909(2) 0.046(11) Uiso 1 1 d .
O1 O 0.4459(2) 0.7678(3) 1.06704(18) 0.0667(8) Uani 1 1 d .
O2 O 0.6197(3) 0.6197(3) 1.02500(18) 0.0706(8) Uani 1 1 d .
O3 O 0.6205(3) 0.6922(3) 1.16912(17) 0.0724(9) Uani 1 1 d .
O4 O 0.7353(3) 0.9553(3) 0.76139(17) 0.0803(10) Uani 1 1 d .
P1 P 0.58174(9) 0.73377(10) 1.08001(7) 0.0515(3) Uani 1 1 d .
S1 S 0.63060(10) 0.90765(9) 0.81492(6) 0.0534(3) Uani 1 1 d .

loop_
_atom_site_aniso_label
_atom_site_aniso_U_11
_atom_site_aniso_U_22
_atom_site_aniso_U_33
_atom_site_aniso_U_23
_atom_site_aniso_U_13
_atom_site_aniso_U_12
C1 0.0390(19) 0.058(2) 0.053(2) -0.0007(18) -0.0090(17) 0.0026(18)
C2 0.0336(19) 0.049(2) 0.0479(19) -0.0011(18) -0.0027(16) -0.0015(15)
C3 0.068(3) 0.051(2) 0.067(3) 0.003(2) -0.009(2) -0.001(2)
C4 0.142(6) 0.098(5) 0.155(6) -0.011(5) 0.007(5) 0.042(5)
C5 0.257(11) 0.083(5) 0.233(10) -0.032(6) -0.040(9) 0.058(6)
C6 0.114(5) 0.253(10) 0.092(4) 0.019(6) 0.011(4) 0.045(6)
C7 0.196(9) 0.259(11) 0.064(4) 0.037(5) 0.016(4) -0.045(8)
C8 0.047(2) 0.069(3) 0.044(2) -0.005(2) 0.0010(17) -0.017(2)
C9 0.097(4) 0.128(5) 0.053(3) -0.003(3) -0.018(3) -0.038(3)
C10 0.084(4) 0.096(4) 0.097(4) -0.043(3) 0.008(3) 0.004(3)
C11 0.072(3) 0.101(4) 0.062(3) -0.007(3) 0.009(2) -0.036(3)
F1 0.0578(15) 0.0773(18) 0.142(2) 0.0090(17) -0.0166(17) -0.0251(14)
F2 0.117(2) 0.0546(15) 0.0902(18) 0.0171(15) -0.0232(18) -0.0104(15)
F3 0.139(3) 0.0601(16) 0.092(2) -0.0255(15) 0.0008(19) -0.0065(17)
N1 0.0383(17) 0.0435(17) 0.0479(18) 0.0020(15) -0.0093(14) 0.0016(14)
O1 0.0400(15) 0.081(2) 0.080(2) 0.0115(17) -0.0043(13) -0.0045(13)
O2 0.079(2) 0.0527(16) 0.0795(19) -0.0013(15) -0.0033(18) 0.0060(16)
O3 0.0669(18) 0.096(2) 0.0545(17) 0.0208(16) -0.0010(15) -0.0040(18)
O4 0.086(2) 0.095(3) 0.0597(17) 0.0227(17) -0.0011(16) -0.0354(19)
P1 0.0437(5) 0.0589(6) 0.0520(6) 0.0088(5) -0.0023(5) -0.0024(5)
S1 0.0535(5) 0.0560(6) 0.0506(5) 0.0088(5) -0.0112(5) -0.0033(5)

loop_
_atom_type_symbol
_atom_type_description
_atom_type_scat_dispersion_real
_atom_type_scat_dispersion_imag
_atom_type_scat_source
C C 0.0033 0.0016 'International Tables Vol C Tables 4.2.6.8 and 6.1.1.4'
H H 0.0000 0.0000 'International Tables Vol C Tables 4.2.6.8 and 6.1.1.4'
N N 0.0061 0.0033 'International Tables Vol C Tables 4.2.6.8 and 6.1.1.4'
O O 0.0106 0.0060 'International Tables Vol C Tables 4.2.6.8 and 6.1.1.4'
F F 0.0171 0.0103 'International Tables Vol C Tables 4.2.6.8 and 6.1.1.4'
P P 0.1023 0.0942 'International Tables Vol C Tables 4.2.6.8 and 6.1.1.4'
S S 0.1246 0.1234 'International Tables Vol C Tables 4.2.6.8 and 6.1.1.4'

loop_
_geom_angle_atom_site_label_1
_geom_angle_atom_site_label_2
_geom_angle_atom_site_label_3
_geom_angle
C2 C1 P1 114.8(2)
C2 C1 H1A 108.6
P1 C1 H1A 108.6
C2 C1 H1B 108.6
P1 C1 H1B 108.6
H1A C1 H1B 107.5
N1 C2 C3 113.9(3)
N1 C2 C1 110.1(3)
C3 C2 C1 108.7(3)
N1 C2 H2 108.0
C3 C2 H2 108.0
C1 C2 H2 108.0
F1 C3 F3 106.8(4)
F1 C3 F2 106.3(4)
F3 C3 F2 107.0(4)
F1 C3 C2 113.0(3)
F3 C3 C2 111.7(4)
F2 C3 C2 111.7(3)
C5 C4 O2 115.4(8)
C5 C4 H4A 108.4
O2 C4 H4A 108.4
C5 C4 H4B 108.4
O2 C4 H4B 108.4
H4A C4 H4B 107.5
C4 C5 H5A 109.5
C4 C5 H5B 109.5
H5A C5 H5B 109.5
C4 C5 H5C 109.5
H5A C5 H5C 109.5
H5B C5 H5C 109.5
O3 C6 C7 112.1(8)
O3 C6 H6A 109.2
C7 C6 H6A 109.2
O3 C6 H6B 109.2
C7 C6 H6B 109.2
H6A C6 H6B 107.9
C6 C7 H7A 109.5
C6 C7 H7B 109.5
H7A C7 H7B 109.5
C6 C7 H7C 109.5
H7A C7 H7C 109.5
H7B C7 H7C 109.5
C10 C8 C11 113.0(4)
C10 C8 C9 111.8(4)
C11 C8 C9 109.6(4)
C10 C8 S1 111.3(3)
C11 C8 S1 106.5(3)
C9 C8 S1 104.2(3)
C8 C9 H9A 109.5
C8 C9 H9B 109.5
H9A C9 H9B 109.5
C8 C9 H9C 109.5
H9A C9 H9C 109.5
H9B C9 H9C 109.5
C8 C10 H10A 109.5
C8 C10 H10B 109.5
H10A C10 H10B 109.5
C8 C10 H10C 109.5
H10A C10 H10C 109.5
H10B C10 H10C 109.5
C8 C11 H11A 109.5
C8 C11 H11B 109.5
H11A C11 H11B 109.5
C8 C11 H11C 109.5
H11A C11 H11C 109.5
H11B C11 H11C 109.5
C2 N1 S1 118.6(2)
C2 N1 H1N 113(2)
S1 N1 H1N 119(3)
C4 O2 P1 124.1(4)
C6 O3 P1 123.6(4)
O1 P1 O3 116.72(17)
O1 P1 O2 110.77(19)
O3 P1 O2 103.65(17)
O1 P1 C1 112.59(18)
O3 P1 C1 103.35(17)
O2 P1 C1 109.08(18)
O4 S1 N1 110.99(18)
O4 S1 C8 105.22(18)
N1 S1 C8 99.75(17)

loop_
_geom_bond_atom_site_label_1
_geom_bond_atom_site_label_2
_geom_bond_distance
C1 C2 1.529(5)
C1 P1 1.793(4)
C1 H1A 0.9700
C1 H1B 0.9700
C2 N1 1.452(5)
C2 C3 1.513(5)
C2 H2 0.9800
C3 F1 1.318(5)
C3 F3 1.325(5)
C3 F2 1.338(5)
C4 C5 1.349(9)
C4 O2 1.395(7)
C4 H4A 0.9700
C4 H4B 0.9700
C5 H5A 0.9600
C5 H5B 0.9600
C5 H5C 0.9600
C6 O3 1.426(8)
C6 C7 1.447(11)
C6 H6A 0.9700
C6 H6B 0.9700
C7 H7A 0.9600
C7 H7B 0.9600
C7 H7C 0.9600
C8 C10 1.497(6)
C8 C11 1.519(5)
C8 C9 1.525(6)
C8 S1 1.833(4)
C9 H9A 0.9600
C9 H9B 0.9600
C9 H9C 0.9600
C10 H10A 0.9600
C10 H10B 0.9600
C10 H10C 0.9600
C11 H11A 0.9600
C11 H11B 0.9600
C11 H11C 0.9600
N1 S1 1.667(3)
N1 H1N 0.84(4)
O1 P1 1.461(3)
O2 P1 1.554(3)
O3 P1 1.551(3)
O4 S1 1.470(3)

loop_
_geom_hbond_atom_site_label_D
_geom_hbond_atom_site_label_H
_geom_hbond_atom_site_label_A
_geom_hbond_distance_DH
_geom_hbond_distance_HA
_geom_hbond_distance_DA
_geom_hbond_angle_DHA
_geom_hbond_site_symmetry_A
N1 H1N O1 0.84(4) 2.18(4) 3.016(4) 171(3) 3_567;

loop_
_geom_torsion_atom_site_label_1
_geom_torsion_atom_site_label_2
_geom_torsion_atom_site_label_3
_geom_torsion_atom_site_label_4
_geom_torsion
P1 C1 C2 N1 -71.1(3)
P1 C1 C2 C3 163.6(3)
N1 C2 C3 F1 -63.1(5)
C1 C2 C3 F1 60.0(5)
N1 C2 C3 F3 176.5(3)
C1 C2 C3 F3 -60.5(4)
N1 C2 C3 F2 56.8(4)
C1 C2 C3 F2 179.8(3)
C3 C2 N1 S1 -72.1(4)
C1 C2 N1 S1 165.6(2)
C5 C4 O2 P1 161.2(7)
C7 C6 O3 P1 149.4(5)
C6 O3 P1 O1 -41.3(6)
C6 O3 P1 O2 -163.4(5)
C6 O3 P1 C1 82.8(6)
C4 O2 P1 O1 -162.7(5)
C4 O2 P1 O3 -36.8(5)
C4 O2 P1 C1 72.8(5)
C2 C1 P1 O1 -43.4(3)
C2 C1 P1 O3 -170.2(3)
C2 C1 P1 O2 80.0(3)
C2 N1 S1 O4 108.8(3)
C2 N1 S1 C8 -140.6(3)
C10 C8 S1 O4 56.5(4)
C11 C8 S1 O4 180.0(3)
C9 C8 S1 O4 -64.2(3)
C10 C8 S1 N1 -58.6(3)
C11 C8 S1 N1 64.9(3)
C9 C8 S1 N1 -179.2(3)
